data_7045433
loop_
_publ_author_name
'Chang, Yao-Pang'
'Hector, Andrew L.'
'Levason, William'
'Reid, Gillian'
'Whittam, Joshua'

_publ_section_title
;
 Synthesis and properties of MoCl<sub>4</sub> complexes with thio- and
 seleno-ethers and their use for chemical vapour deposition of
 MoSe<sub>2</sub> and MoS<sub>2</sub> films.
;
_journal_issue 7
_journal_name_full 'Dalton transactions (Cambridge, England : 2003)'
_journal_page_first 2406
_journal_page_last 2414
_journal_paper_doi 10.1039/c7dt04352j
_journal_volume 47
_journal_year 2018
_chemical_formula_moiety 'C5 H12 Cl4 Mo S2'
_chemical_formula_sum 'C5 H12 Cl4 Mo S2'
_chemical_formula_weight 374.01
_chemical_properties_physical ', Air-sensitive,Moisture-sensitive,Oxygen-sensitive'
_space_group_crystal_system triclinic
_space_group_IT_number 2
_space_group_name_Hall '-P 1'
_space_group_name_H-M_alt 'P -1'
_symmetry_space_group_name_Hall '-P 1'
_symmetry_space_group_name_H-M 'P -1'
_atom_sites_solution_hydrogens geom
_audit_creation_method SHELXL-2014/7
_audit_update_record
;
2017-06-20 deposited with the CCDC.
2017-12-18 downloaded from the CCDC.
;
_cell_angle_alpha 77.467(3)
_cell_angle_beta 81.727(3)
_cell_angle_gamma 72.082(3)
_cell_formula_units_Z 2
_cell_length_a 6.9578(3)
_cell_length_b 7.3230(2)
_cell_length_c 12.5840(5)
_cell_measurement_reflns_used 10851
_cell_measurement_temperature 100(2)
_cell_measurement_theta_max 31.9830
_cell_measurement_theta_min 2.9550
_cell_volume 593.49(4)
_computing_cell_refinement 'Bruker FRAMBO'
_computing_data_collection 'Bruker FRAMBO'
_computing_data_reduction 'Bruker SAINT'
_computing_molecular_graphics 'Bruker SHELXTL'
_computing_publication_material 'Bruker SHELXTL'
_computing_structure_refinement 'SHELXL-2014/7 (Sheldrick, 2014)'
_computing_structure_solution 'Bruker SHELXTL'
_diffrn_ambient_temperature 100(2)
_diffrn_detector_area_resol_mean 28.5714
_diffrn_measured_fraction_theta_full 1.000
_diffrn_measured_fraction_theta_max 1.000
_diffrn_measurement_device_type 'Rigaku AFC12 (Left)'
_diffrn_measurement_method 'profile data from \w-scans'
_diffrn_radiation_type MoK\a
_diffrn_radiation_wavelength 0.71073
_diffrn_reflns_av_R_equivalents 0.0223
_diffrn_reflns_av_unetI/netI 0.0127
_diffrn_reflns_Laue_measured_fraction_full 1.000
_diffrn_reflns_Laue_measured_fraction_max 1.000
_diffrn_reflns_limit_h_max 8
_diffrn_reflns_limit_h_min -8
_diffrn_reflns_limit_k_max 9
_diffrn_reflns_limit_k_min -9
_diffrn_reflns_limit_l_max 15
_diffrn_reflns_limit_l_min -15
_diffrn_reflns_number 12279
_diffrn_reflns_point_group_measured_fraction_full 1.000
_diffrn_reflns_point_group_measured_fraction_max 1.000
_diffrn_reflns_theta_full 25.242
_diffrn_reflns_theta_max 25.997
_diffrn_reflns_theta_min 1.663
_diffrn_source 'Rotating Anode'
_exptl_absorpt_coefficient_mu 2.305
_exptl_absorpt_correction_T_max 1.00000
_exptl_absorpt_correction_T_min 0.91261
_exptl_absorpt_correction_type multi-scan
_exptl_absorpt_process_details
; 
CrysAlisPro 1.171.38.41 (Rigaku Oxford Diffraction, 2015) 
Empirical absorption correction using spherical harmonics, 
 implemented in SCALE3 ABSPACK scaling algorithm. 
;
_exptl_crystal_colour 'dark red'
_exptl_crystal_density_diffrn 2.093
_exptl_crystal_description plate
_exptl_crystal_F_000 368
_exptl_crystal_recrystallization_method 'Re-crystallisation from solvent: CH2Cl2'
_exptl_crystal_size_max 0.069
_exptl_crystal_size_mid 0.057
_exptl_crystal_size_min 0.041
_refine_diff_density_max 0.511
_refine_diff_density_min -0.546
_refine_diff_density_rms 0.081
_refine_ls_extinction_method none
_refine_ls_goodness_of_fit_ref 1.089
_refine_ls_hydrogen_treatment constr
_refine_ls_matrix_type full
_refine_ls_number_parameters 111
_refine_ls_number_reflns 2335
_refine_ls_number_restraints 0
_refine_ls_restrained_S_all 1.089
_refine_ls_R_factor_all 0.0218
_refine_ls_R_factor_gt 0.0194
_refine_ls_shift/su_max 0.001
_refine_ls_shift/su_mean 0.000
_refine_ls_structure_factor_coef Fsqd
_refine_ls_weighting_details 'w=1/[\s^2^(Fo^2^)+(0.0264P)^2^+0.6851P] where P=(Fo^2^+2Fc^2^)/3'
_refine_ls_weighting_scheme calc
_refine_ls_wR_factor_gt 0.0516
_refine_ls_wR_factor_ref 0.0528
_reflns_Friedel_coverage 0.000
_reflns_number_gt 2161
_reflns_number_total 2335
_reflns_threshold_expression 'I > 2\s(I)'
_cod_data_source_file c7dt04352j2.cif
_cod_data_source_block 2016_0110k1
_cod_depositor_comments 'Adding full bibliography for 7045431--7045436.cif.'
_cod_database_code 7045433
_shelx_shelxl_version_number 2014/7
_shelx_space_group_comment
; 
The symmetry employed for this shelxl refinement is uniquely defined 
by the following loop, which should always be used as a source of 
symmetry information in preference to the above space-group names. 
They are only intended as comments. 
;
_shelx_estimated_absorpt_t_min 0.857
_shelx_estimated_absorpt_t_max 0.911

loop_
_space_group_symop_operation_xyz
'x, y, z'
'-x, -y, -z'

loop_
_atom_site_label
_atom_site_type_symbol
_atom_site_fract_x
_atom_site_fract_y
_atom_site_fract_z
_atom_site_U_iso_or_equiv
_atom_site_adp_type
_atom_site_occupancy
_atom_site_site_symmetry_order
_atom_site_calc_flag
_atom_site_refinement_flags_posn
_atom_site_refinement_flags_adp
Mo1 Mo 0.73800(3) 0.62606(3) 0.25019(2) 0.01511(7) Uani 1 1 d . .
S1 S 0.82992(9) 0.41456(8) 0.10571(4) 0.01714(13) Uani 1 1 d . .
S2 S 0.98650(9) 0.40315(8) 0.38522(5) 0.01624(12) Uani 1 1 d . .
Cl1 Cl 0.52924(9) 0.84436(8) 0.12302(5) 0.02273(13) Uani 1 1 d . .
Cl2 Cl 0.65384(9) 0.84475(8) 0.37263(5) 0.02081(13) Uani 1 1 d . .
Cl3 Cl 0.52242(9) 0.45014(9) 0.33260(5) 0.02511(14) Uani 1 1 d . .
Cl4 Cl 1.04275(9) 0.68738(8) 0.17154(5) 0.01985(13) Uani 1 1 d . .
C1 C 0.6435(4) 0.2887(4) 0.1113(2) 0.0262(6) Uani 1 1 d . .
H1A H 0.6755 0.2158 0.0512 0.039 Uiso 1 1 calc R U
H1B H 0.5092 0.3836 0.1046 0.039 Uiso 1 1 calc R U
H1C H 0.6438 0.1979 0.1812 0.039 Uiso 1 1 calc R U
C2 C 1.0519(4) 0.2103(3) 0.13592(19) 0.0212(5) Uani 1 1 d . .
H2A H 1.0542 0.1110 0.0931 0.025 Uiso 1 1 calc R U
H2B H 1.1730 0.2562 0.1093 0.025 Uiso 1 1 calc R U
C3 C 1.0727(4) 0.1102(3) 0.25460(19) 0.0198(5) Uani 1 1 d . .
H3A H 0.9372 0.1039 0.2892 0.024 Uiso 1 1 calc R U
H3B H 1.1601 -0.0256 0.2568 0.024 Uiso 1 1 calc R U
C4 C 1.1607(3) 0.2095(3) 0.3212(2) 0.0191(5) Uani 1 1 d . .
H4A H 1.2630 0.2640 0.2730 0.023 Uiso 1 1 calc R U
H4B H 1.2332 0.1081 0.3793 0.023 Uiso 1 1 calc R U
C5 C 0.8627(4) 0.2639(4) 0.49225(19) 0.0231(5) Uani 1 1 d . .
H5A H 0.8091 0.1797 0.4611 0.035 Uiso 1 1 calc R U
H5B H 0.7510 0.3526 0.5294 0.035 Uiso 1 1 calc R U
H5C H 0.9601 0.1831 0.5449 0.035 Uiso 1 1 calc R U

loop_
_atom_site_aniso_label
_atom_site_aniso_U_11
_atom_site_aniso_U_22
_atom_site_aniso_U_33
_atom_site_aniso_U_23
_atom_site_aniso_U_13
_atom_site_aniso_U_12
Mo1 0.01711(12) 0.01364(11) 0.01398(11) -0.00211(7) -0.00186(7) -0.00355(8)
S1 0.0220(3) 0.0182(3) 0.0133(3) -0.0037(2) 0.0000(2) -0.0089(2)
S2 0.0190(3) 0.0150(3) 0.0145(3) -0.0026(2) -0.0027(2) -0.0041(2)
Cl1 0.0257(3) 0.0197(3) 0.0208(3) 0.0003(2) -0.0086(2) -0.0032(2)
Cl2 0.0224(3) 0.0187(3) 0.0209(3) -0.0079(2) -0.0013(2) -0.0027(2)
Cl3 0.0228(3) 0.0299(3) 0.0242(3) -0.0054(2) 0.0004(2) -0.0107(2)
Cl4 0.0212(3) 0.0219(3) 0.0193(3) -0.0047(2) 0.0023(2) -0.0114(2)
C1 0.0319(14) 0.0330(14) 0.0225(13) -0.0076(11) -0.0021(11) -0.0201(12)
C2 0.0242(13) 0.0192(12) 0.0185(12) -0.0051(9) 0.0030(9) -0.0048(10)
C3 0.0223(12) 0.0171(11) 0.0188(12) -0.0052(9) 0.0008(9) -0.0039(9)
C4 0.0143(11) 0.0178(11) 0.0236(12) -0.0040(9) -0.0012(9) -0.0023(9)
C5 0.0295(13) 0.0222(12) 0.0140(11) 0.0005(9) 0.0006(10) -0.0059(10)

loop_
_atom_type_symbol
_atom_type_description
_atom_type_scat_dispersion_real
_atom_type_scat_dispersion_imag
_atom_type_scat_source
C C 0.0033 0.0016 'International Tables Vol C Tables 4.2.6.8 and 6.1.1.4'
H H 0.0000 0.0000 'International Tables Vol C Tables 4.2.6.8 and 6.1.1.4'
S S 0.1246 0.1234 'International Tables Vol C Tables 4.2.6.8 and 6.1.1.4'
Cl Cl 0.1484 0.1585 'International Tables Vol C Tables 4.2.6.8 and 6.1.1.4'
Mo Mo -1.6832 0.6857 'International Tables Vol C Tables 4.2.6.8 and 6.1.1.4'

loop_
_geom_angle_atom_site_label_1
_geom_angle_atom_site_label_2
_geom_angle_atom_site_label_3
_geom_angle
Cl3 Mo1 Cl1 98.40(2)
Cl3 Mo1 Cl4 158.22(2)
Cl1 Mo1 Cl4 97.61(2)
Cl3 Mo1 Cl2 96.29(2)
Cl1 Mo1 Cl2 92.82(2)
Cl4 Mo1 Cl2 97.58(2)
Cl3 Mo1 S1 87.41(2)
Cl1 Mo1 S1 83.61(2)
Cl4 Mo1 S1 79.79(2)
Cl2 Mo1 S1 175.21(2)
Cl3 Mo1 S2 86.13(2)
Cl1 Mo1 S2 175.42(2)
Cl4 Mo1 S2 78.20(2)
Cl2 Mo1 S2 85.94(2)
S1 Mo1 S2 97.370(19)
C1 S1 C2 100.53(12)
C1 S1 Mo1 110.55(9)
C2 S1 Mo1 111.52(8)
C5 S2 C4 100.43(11)
C5 S2 Mo1 110.94(9)
C4 S2 Mo1 109.51(8)
S1 C1 H1A 109.5
S1 C1 H1B 109.5
H1A C1 H1B 109.5
S1 C1 H1C 109.5
H1A C1 H1C 109.5
H1B C1 H1C 109.5
C3 C2 S1 117.46(17)
C3 C2 H2A 107.9
S1 C2 H2A 107.9
C3 C2 H2B 107.9
S1 C2 H2B 107.9
H2A C2 H2B 107.2
C4 C3 C2 114.5(2)
C4 C3 H3A 108.6
C2 C3 H3A 108.6
C4 C3 H3B 108.6
C2 C3 H3B 108.6
H3A C3 H3B 107.6
C3 C4 S2 117.57(16)
C3 C4 H4A 107.9
S2 C4 H4A 107.9
C3 C4 H4B 107.9
S2 C4 H4B 107.9
H4A C4 H4B 107.2
S2 C5 H5A 109.5
S2 C5 H5B 109.5
H5A C5 H5B 109.5
S2 C5 H5C 109.5
H5A C5 H5C 109.5
H5B C5 H5C 109.5

loop_
_geom_bond_atom_site_label_1
_geom_bond_atom_site_label_2
_geom_bond_distance
Mo1 Cl3 2.2686(6)
Mo1 Cl1 2.3143(6)
Mo1 Cl4 2.3380(6)
Mo1 Cl2 2.3486(6)
Mo1 S1 2.5282(6)
Mo1 S2 2.5390(6)
S1 C1 1.794(2)
S1 C2 1.808(2)
S2 C5 1.791(2)
S2 C4 1.813(2)
C1 H1A 0.9800
C1 H1B 0.9800
C1 H1C 0.9800
C2 C3 1.520(3)
C2 H2A 0.9900
C2 H2B 0.9900
C3 C4 1.514(3)
C3 H3A 0.9900
C3 H3B 0.9900
C4 H4A 0.9900
C4 H4B 0.9900
C5 H5A 0.9800
C5 H5B 0.9800
C5 H5C 0.9800
